data_4065741
loop_
_publ_author_name
'Chaplin, Adrian B.'
'Weller, Andrew S.'

_publ_section_title
;
 C&#x2212;C Bond Activation of a Cyclopropyl Phosphine: Isolation and
 Reactivity of a Tetrameric Rhodacyclobutane
;
_journal_issue 10
_journal_name_full Organometallics
_journal_page_first 2332
_journal_paper_doi 10.1021/om100105p
_journal_volume 29
_journal_year 2010
_chemical_formula_moiety 'C32 H12 B F24, C21 H37 P Rh'
_chemical_formula_sum 'C53 H49 B F24 P Rh'
_chemical_formula_weight 1286.61
_chemical_melting_point ?
_space_group_IT_number 2
_symmetry_cell_setting triclinic
_symmetry_space_group_name_Hall '-P 1'
_symmetry_space_group_name_H-M 'P -1'
_atom_sites_solution_hydrogens geom
_atom_sites_solution_primary direct
_atom_sites_solution_secondary difmap
_audit_creation_method SHELXL-97
_cell_angle_alpha 71.5803(6)
_cell_angle_beta 67.3737(7)
_cell_angle_gamma 83.7345(7)
_cell_formula_units_Z 2
_cell_length_a 13.0562(2)
_cell_length_b 14.1458(2)
_cell_length_c 16.8350(3)
_cell_measurement_reflns_used 10839
_cell_measurement_temperature 150(2)
_cell_measurement_theta_max 27.485
_cell_measurement_theta_min 5.097
_cell_volume 2722.65(8)
_computing_cell_refinement 'Denzo/Scalepack (Otwinowski & Minor 1997)'
_computing_data_collection 'Collect (Nonius BV, 1997-2000)'
_computing_data_reduction 'Denzo/Scalepack (Otwinowski & Minor 1997)'
_computing_molecular_graphics 'ORTEP3 (Farrugia, 1997)'
_computing_publication_material 'Bruker SHELXTL'
_computing_structure_refinement 'SHELXL-97 (Sheldrick, 2008)'
_computing_structure_solution 'SIR2004 (Burla et al., 2005)'
_diffrn_ambient_temperature 150(2)
_diffrn_detector_area_resol_mean 9
_diffrn_measured_fraction_theta_full 0.989
_diffrn_measured_fraction_theta_max 0.989
_diffrn_measurement_device '95mm CCD camera on \k-goniostat'
_diffrn_measurement_device_type KappaCCD
_diffrn_measurement_method CCD
_diffrn_radiation_monochromator 'horizonally mounted graphite crystal'
_diffrn_radiation_source 'fine-focus sealed tube'
_diffrn_radiation_type MoK\a
_diffrn_radiation_wavelength 0.71073
_diffrn_reflns_av_R_equivalents 0.0322
_diffrn_reflns_av_sigmaI/netI 0.0513
_diffrn_reflns_limit_h_max 16
_diffrn_reflns_limit_h_min -16
_diffrn_reflns_limit_k_max 17
_diffrn_reflns_limit_k_min -17
_diffrn_reflns_limit_l_max 19
_diffrn_reflns_limit_l_min -21
_diffrn_reflns_number 18942
_diffrn_reflns_theta_full 26.37
_diffrn_reflns_theta_max 26.37
_diffrn_reflns_theta_min 5.12
_exptl_absorpt_coefficient_mu 0.462
_exptl_absorpt_correction_T_max 1.0
_exptl_absorpt_correction_T_min 0.941
_exptl_absorpt_correction_type multi-scan
_exptl_absorpt_process_details 'Denzo/Scalepack (Otwinowski & Minor 1997)'
_exptl_crystal_colour 'pale yellow'
_exptl_crystal_density_diffrn 1.569
_exptl_crystal_density_meas ?
_exptl_crystal_density_method 'not measured'
_exptl_crystal_description prismatic
_exptl_crystal_F_000 1296
_exptl_crystal_size_max 0.32
_exptl_crystal_size_mid 0.30
_exptl_crystal_size_min 0.30
_refine_diff_density_max 0.817
_refine_diff_density_min -0.646
_refine_diff_density_rms 0.074
_refine_ls_extinction_method none
_refine_ls_goodness_of_fit_ref 1.023
_refine_ls_hydrogen_treatment constr
_refine_ls_matrix_type full
_refine_ls_number_parameters 842
_refine_ls_number_reflns 11030
_refine_ls_number_restraints 516
_refine_ls_restrained_S_all 1.243
_refine_ls_R_factor_all 0.0620
_refine_ls_R_factor_gt 0.0456
_refine_ls_shift/su_max 0.003
_refine_ls_shift/su_mean 0.000
_refine_ls_structure_factor_coef Fsqd
_refine_ls_weighting_details 'calc w=1/[\s^2^(Fo^2^)+(0.0634P)^2^+2.2321P] where P=(Fo^2^+2Fc^2^)/3'
_refine_ls_weighting_scheme calc
_refine_ls_wR_factor_gt 0.1130
_refine_ls_wR_factor_ref 0.1227
_reflns_number_gt 8822
_reflns_number_total 11030
_reflns_threshold_expression >2sigma(I)
_cod_data_source_file om100105p_si_001.cif
_cod_data_source_block 3b
_cod_depositor_comments
;
The following automatic conversions were performed:

'_chemical_melting_point' value 'not measured' was changed to '?' -
the value is undefined or not given.

'_symmetry_cell_setting' value
'Triclinic' changed to 'triclinic' according to
/home/saulius/struct/CIF-dictionaries/cif_core.dic dictionary named
'cif_core.dic' version 2.4.1 from 2010-06-29.

Automatic conversion script
Id: cif_fix_values 1715 2011-07-08 13:25:40Z adriana 

The following automatic conversions were performed:

'_exptl_crystal_density_meas' value 'not measured' was changed to '?'
- the value is perceived as not measured.

Automatic conversion script
Id: cif_fix_values 3008 2015-01-20 13:52:24Z robertas 
;
_cod_original_cell_volume 2722.65(7)
_cod_original_sg_symbol_H-M P-1
_cod_database_code 4065741

loop_
_symmetry_equiv_pos_as_xyz
'x, y, z'
'-x, -y, -z'

loop_
_atom_site_label
_atom_site_type_symbol
_atom_site_fract_x
_atom_site_fract_y
_atom_site_fract_z
_atom_site_U_iso_or_equiv
_atom_site_adp_type
_atom_site_occupancy
_atom_site_symmetry_multiplicity
_atom_site_calc_flag
_atom_site_refinement_flags
_atom_site_disorder_assembly
_atom_site_disorder_group
Rh1 Rh 0.65732(2) 0.22653(2) 0.263291(18) 0.02722(11) Uani 1 1 d . . .
P1 P 0.77573(7) 0.11388(7) 0.31397(6) 0.0281(2) Uani 1 1 d . . .
C1 C 0.7645(3) 0.3801(3) 0.1672(3) 0.0352(8) Uani 1 1 d . . .
C2 C 0.7334(3) 0.3384(3) 0.1148(2) 0.0359(8) Uani 1 1 d . . .
H2 H 0.7889 0.3238 0.0639 0.043 Uiso 1 1 calc R . .
C3 C 0.6216(3) 0.3175(3) 0.1359(3) 0.0380(9) Uani 1 1 d . . .
C4 C 0.5406(3) 0.3370(3) 0.2132(2) 0.0327(8) Uani 1 1 d . . .
H4 H 0.4649 0.3222 0.2288 0.039 Uiso 1 1 calc R . .
C5 C 0.5701(3) 0.3782(3) 0.2680(3) 0.0361(8) Uani 1 1 d . . .
C6 C 0.6827(3) 0.3985(3) 0.2440(3) 0.0348(8) Uani 1 1 d . . .
H6 H 0.7041 0.4252 0.2806 0.042 Uiso 1 1 calc R . .
C7 C 0.8827(3) 0.4153(3) 0.1364(3) 0.0530(12) Uani 1 1 d . . .
H7A H 0.9340 0.3662 0.1126 0.079 Uiso 1 1 calc R . .
H7B H 0.8958 0.4231 0.1876 0.079 Uiso 1 1 calc R . .
H7C H 0.8949 0.4795 0.0891 0.079 Uiso 1 1 calc R . .
C8 C 0.5883(5) 0.2789(4) 0.0750(3) 0.0630(14) Uani 1 1 d . . .
H8A H 0.5219 0.2364 0.1111 0.094 Uiso 1 1 calc R . .
H8B H 0.6491 0.2401 0.0448 0.094 Uiso 1 1 calc R . .
H8C H 0.5724 0.3352 0.0297 0.094 Uiso 1 1 calc R . .
C9 C 0.4834(4) 0.4035(4) 0.3480(3) 0.0550(12) Uani 1 1 d . . .
H9A H 0.5145 0.3960 0.3941 0.083 Uiso 1 1 calc R . .
H9B H 0.4192 0.3586 0.3729 0.083 Uiso 1 1 calc R . .
H9C H 0.4600 0.4725 0.3290 0.083 Uiso 1 1 calc R . .
C10 C 0.6755(3) 0.0092(3) 0.3837(3) 0.0396(9) Uani 1 1 d . . .
H10A H 0.6998 -0.0503 0.3625 0.048 Uiso 1 1 calc R . .
H10B H 0.6664 -0.0087 0.4479 0.048 Uiso 1 1 calc R . .
C11 C 0.5674(3) 0.0496(3) 0.3709(3) 0.0438(10) Uani 1 1 d . . .
H11 H 0.5040 0.0008 0.4041 0.053 Uiso 1 1 calc R . .
C12 C 0.5892(3) 0.0946(3) 0.2712(3) 0.0432(10) Uani 1 1 d . . .
H12A H 0.5205 0.1056 0.2579 0.052 Uiso 1 1 calc R . .
H12B H 0.6430 0.0563 0.2335 0.052 Uiso 1 1 calc R . .
C13 C 0.5419(3) 0.1493(3) 0.3899(3) 0.0394(9) Uani 1 1 d . . .
H13A H 0.5605 0.1520 0.4409 0.047 Uiso 1 1 calc R . .
H13B H 0.4645 0.1703 0.3985 0.047 Uiso 1 1 calc R . .
C14 C 0.8939(3) 0.0676(3) 0.2264(3) 0.0387(9) Uani 1 1 d . . .
C15 C 0.8491(5) 0.0419(5) 0.1639(4) 0.0705(16) Uani 1 1 d . . .
H15A H 0.9106 0.0225 0.1162 0.106 Uiso 1 1 calc R . .
H15B H 0.8125 0.1001 0.1368 0.106 Uiso 1 1 calc R . .
H15C H 0.7955 -0.0135 0.1987 0.106 Uiso 1 1 calc R . .
C16 C 0.9480(6) -0.0257(5) 0.2677(4) 0.095(2) Uani 1 1 d . . .
H16A H 1.0026 -0.0500 0.2196 0.143 Uiso 1 1 calc R . .
H16B H 0.8910 -0.0773 0.3073 0.143 Uiso 1 1 calc R . .
H16C H 0.9851 -0.0099 0.3027 0.143 Uiso 1 1 calc R . .
C17 C 0.9819(4) 0.1477(4) 0.1667(4) 0.0734(16) Uani 1 1 d . . .
H17A H 1.0214 0.1596 0.2018 0.110 Uiso 1 1 calc R . .
H17B H 0.9467 0.2094 0.1434 0.110 Uiso 1 1 calc R . .
H17C H 1.0346 0.1260 0.1161 0.110 Uiso 1 1 calc R . .
C18 C 0.8295(3) 0.1458(3) 0.3921(3) 0.0381(9) Uani 1 1 d . . .
C19 C 0.7318(4) 0.1792(4) 0.4648(3) 0.0607(13) Uani 1 1 d . . .
H19A H 0.7600 0.2011 0.5024 0.091 Uiso 1 1 calc R . .
H19B H 0.6796 0.1233 0.5025 0.091 Uiso 1 1 calc R . .
H19C H 0.6937 0.2345 0.4356 0.091 Uiso 1 1 calc R . .
C20 C 0.8832(5) 0.0572(4) 0.4413(4) 0.0618(13) Uani 1 1 d . . .
H20A H 0.9528 0.0409 0.3980 0.093 Uiso 1 1 calc R . .
H20B H 0.8326 -0.0006 0.4698 0.093 Uiso 1 1 calc R . .
H20C H 0.8986 0.0744 0.4877 0.093 Uiso 1 1 calc R . .
C21 C 0.9108(5) 0.2337(4) 0.3411(3) 0.0620(14) Uani 1 1 d . . .
H21A H 0.9313 0.2537 0.3838 0.093 Uiso 1 1 calc R . .
H21B H 0.8758 0.2897 0.3095 0.093 Uiso 1 1 calc R . .
H21C H 0.9774 0.2142 0.2972 0.093 Uiso 1 1 calc R . .
B200 B 0.7500(3) 0.2746(3) 0.7366(2) 0.0227(7) Uani 1 1 d . . .
C201 C 0.7448(3) 0.1529(2) 0.7821(2) 0.0239(7) Uani 1 1 d . . .
C202 C 0.7149(3) 0.1110(3) 0.8756(2) 0.0294(7) Uani 1 1 d . . .
H202 H 0.7072 0.1535 0.9113 0.035 Uiso 1 1 calc R . .
C203 C 0.6960(3) 0.0092(3) 0.9178(2) 0.0372(9) Uani 1 1 d D A .
C204 C 0.7031(3) -0.0547(3) 0.8681(3) 0.0360(8) Uani 1 1 d . . .
H204 H 0.6899 -0.1242 0.8967 0.043 Uiso 1 1 calc R . .
C205 C 0.7297(3) -0.0151(3) 0.7763(2) 0.0296(7) Uani 1 1 d . . .
C206 C 0.7520(3) 0.0866(2) 0.7341(2) 0.0257(7) Uani 1 1 d . . .
H206 H 0.7728 0.1115 0.6705 0.031 Uiso 1 1 calc R . .
C207 C 0.6659(4) -0.0328(3) 1.0173(3) 0.0595(13) Uani 1 1 d D . .
F1 F 0.7369(6) -0.1082(7) 1.0353(4) 0.076(3) Uani 0.59(2) 1 d PDU A 1
F2 F 0.5664(5) -0.0771(8) 1.0605(5) 0.073(3) Uani 0.59(2) 1 d PDU A 1
F3 F 0.6743(13) 0.0305(5) 1.0570(4) 0.084(3) Uani 0.59(2) 1 d PDU A 1
F101 F 0.6119(15) 0.0369(6) 1.0597(5) 0.075(4) Uani 0.41(2) 1 d PDU A 2
F102 F 0.7495(8) -0.0635(16) 1.0426(7) 0.111(4) Uani 0.41(2) 1 d PDU A 2
F103 F 0.5903(11) -0.1062(8) 1.0553(6) 0.064(3) Uani 0.41(2) 1 d PDU A 2
C208 C 0.7363(3) -0.0812(3) 0.7211(3) 0.0382(9) Uani 1 1 d . . .
F4 F 0.8396(2) -0.1001(3) 0.6747(3) 0.0840(11) Uani 1 1 d U . .
F5 F 0.6903(2) -0.04179(19) 0.65937(19) 0.0581(7) Uani 1 1 d U . .
F6 F 0.6821(3) -0.16814(19) 0.7695(2) 0.0703(8) Uani 1 1 d U . .
C209 C 0.6194(3) 0.3003(2) 0.7522(2) 0.0237(7) Uani 1 1 d . . .
C210 C 0.5715(3) 0.2805(2) 0.6973(2) 0.0260(7) Uani 1 1 d . . .
H210 H 0.6181 0.2609 0.6461 0.031 Uiso 1 1 calc R . .
C211 C 0.4584(3) 0.2887(3) 0.7151(2) 0.0300(7) Uani 1 1 d D B .
C212 C 0.3867(3) 0.3172(3) 0.7894(2) 0.0296(7) Uani 1 1 d . . .
H212 H 0.3093 0.3233 0.8015 0.036 Uiso 1 1 calc R . .
C213 C 0.4317(3) 0.3364(2) 0.8447(2) 0.0263(7) Uani 1 1 d . . .
C214 C 0.5455(3) 0.3282(2) 0.8265(2) 0.0250(7) Uani 1 1 d . . .
H214 H 0.5736 0.3421 0.8661 0.030 Uiso 1 1 calc R . .
C215 C 0.4150(3) 0.2642(3) 0.6540(3) 0.0511(11) Uani 1 1 d D . .
F7 F 0.4355(9) 0.3432(7) 0.5763(4) 0.091(3) Uani 0.600(14) 1 d PDU B 1
F8 F 0.4650(6) 0.1912(7) 0.6223(7) 0.079(2) Uani 0.600(14) 1 d PDU B 1
F9 F 0.3086(4) 0.2487(8) 0.6852(5) 0.072(2) Uani 0.600(14) 1 d PDU B 1
F107 F 0.4141(14) 0.1627(5) 0.6727(11) 0.096(4) Uani 0.400(14) 1 d PDU B 2
F108 F 0.3112(6) 0.2885(10) 0.6682(8) 0.060(3) Uani 0.400(14) 1 d PDU B 2
F109 F 0.4728(8) 0.2969(12) 0.5690(4) 0.081(3) Uani 0.400(14) 1 d PDU B 2
C216 C 0.3595(3) 0.3627(3) 0.9282(2) 0.0324(8) Uani 1 1 d . . .
F10 F 0.2546(2) 0.3792(3) 0.93465(19) 0.0673(8) Uani 1 1 d U . .
F11 F 0.3934(2) 0.44589(17) 0.93304(15) 0.0508(6) Uani 1 1 d U . .
F12 F 0.3597(2) 0.29246(16) 1.00261(14) 0.0471(6) Uani 1 1 d U . .
C217 C 0.8321(3) 0.3114(2) 0.6303(2) 0.0237(7) Uani 1 1 d . . .
C218 C 0.8051(3) 0.3880(2) 0.5661(2) 0.0272(7) Uani 1 1 d . . .
H218 H 0.7326 0.4149 0.5826 0.033 Uiso 1 1 calc R . .
C219 C 0.8811(3) 0.4265(3) 0.4784(2) 0.0298(7) Uani 1 1 d D C .
C220 C 0.9882(3) 0.3908(3) 0.4521(2) 0.0310(8) Uani 1 1 d . . .
H220 H 1.0405 0.4179 0.3927 0.037 Uiso 1 1 calc R . .
C221 C 1.0171(3) 0.3146(3) 0.5147(2) 0.0293(7) Uani 1 1 d . . .
C222 C 0.9400(3) 0.2751(3) 0.6016(2) 0.0265(7) Uani 1 1 d . . .
H222 H 0.9614 0.2217 0.6428 0.032 Uiso 1 1 calc R . .
C223 C 0.8455(3) 0.5042(3) 0.4102(3) 0.0449(10) Uani 1 1 d D . .
F13 F 0.8204(6) 0.4710(3) 0.3582(4) 0.0925(19) Uani 0.744(6) 1 d PDU C 1
F14 F 0.9221(4) 0.5762(3) 0.3583(3) 0.0700(14) Uani 0.744(6) 1 d PDU C 1
F15 F 0.7601(4) 0.5578(4) 0.4493(3) 0.092(2) Uani 0.744(6) 1 d PDU C 1
F113 F 0.8465(13) 0.5935(5) 0.4062(10) 0.083(4) Uani 0.256(6) 1 d PDU C 2
F114 F 0.7438(7) 0.4821(9) 0.4168(8) 0.070(4) Uani 0.256(6) 1 d PDU C 2
F115 F 0.9063(10) 0.4973(10) 0.3262(4) 0.081(4) Uani 0.256(6) 1 d PDU C 2
C224 C 1.1316(3) 0.2733(3) 0.4867(3) 0.0410(9) Uani 1 1 d . . .
F16 F 1.1382(3) 0.2012(3) 0.4497(2) 0.0774(9) Uani 1 1 d U . .
F17 F 1.2076(2) 0.3419(2) 0.42496(19) 0.0695(8) Uani 1 1 d U . .
F18 F 1.1664(2) 0.2339(2) 0.55491(17) 0.0570(7) Uani 1 1 d U . .
C225 C 0.8007(3) 0.3305(2) 0.7855(2) 0.0235(7) Uani 1 1 d . . .
C226 C 0.7742(3) 0.4288(3) 0.7871(2) 0.0265(7) Uani 1 1 d . . .
H226 H 0.7222 0.4633 0.7617 0.032 Uiso 1 1 calc R . .
C227 C 0.8220(3) 0.4775(3) 0.8250(2) 0.0291(7) Uani 1 1 d . . .
C228 C 0.8996(3) 0.4303(3) 0.8612(2) 0.0333(8) Uani 1 1 d . . .
H228 H 0.9314 0.4631 0.8878 0.040 Uiso 1 1 calc R . .
C229 C 0.9300(3) 0.3339(3) 0.8580(2) 0.0312(8) Uani 1 1 d D D .
C230 C 0.8815(3) 0.2860(3) 0.8205(2) 0.0280(7) Uani 1 1 d . . .
H230 H 0.9042 0.2204 0.8186 0.034 Uiso 1 1 calc R . .
C231 C 0.7894(4) 0.5822(3) 0.8247(3) 0.0400(9) Uani 1 1 d . . .
F19 F 0.8276(2) 0.6159(2) 0.8735(2) 0.0690(8) Uani 1 1 d U . .
F20 F 0.6803(2) 0.5931(2) 0.8585(2) 0.0674(8) Uani 1 1 d U . .
F21 F 0.8254(4) 0.6459(2) 0.7428(2) 0.1036(14) Uani 1 1 d U . .
C232 C 1.0176(3) 0.2834(3) 0.8909(3) 0.0464(10) Uani 1 1 d D . .
F22 F 1.0344(4) 0.3213(4) 0.9476(3) 0.0729(14) Uani 0.749(7) 1 d PDU D 1
F23 F 0.9890(4) 0.1872(3) 0.9422(4) 0.0811(17) Uani 0.749(7) 1 d PDU D 1
F24 F 1.1117(3) 0.2761(6) 0.8284(3) 0.107(2) Uani 0.749(7) 1 d PDU D 1
F122 F 1.0533(11) 0.2015(8) 0.8720(11) 0.071(4) Uani 0.251(7) 1 d PDU D 2
F123 F 1.1105(7) 0.3445(8) 0.8467(9) 0.071(4) Uani 0.251(7) 1 d PDU D 2
F124 F 0.9968(11) 0.2708(13) 0.9752(5) 0.090(5) Uani 0.251(7) 1 d PDU D 2

loop_
_atom_site_aniso_label
_atom_site_aniso_U_11
_atom_site_aniso_U_22
_atom_site_aniso_U_33
_atom_site_aniso_U_23
_atom_site_aniso_U_13
_atom_site_aniso_U_12
Rh1 0.02390(15) 0.02648(16) 0.02903(16) -0.00360(11) -0.01054(11) -0.00215(11)
P1 0.0285(5) 0.0261(5) 0.0277(4) -0.0044(4) -0.0115(4) 0.0010(4)
C1 0.0328(19) 0.0247(18) 0.041(2) 0.0017(15) -0.0146(16) -0.0033(15)
C2 0.036(2) 0.0309(19) 0.0286(18) -0.0015(15) -0.0059(16) 0.0011(16)
C3 0.049(2) 0.033(2) 0.036(2) -0.0023(16) -0.0252(18) -0.0002(17)
C4 0.0237(17) 0.0320(19) 0.0386(19) -0.0002(15) -0.0155(15) -0.0009(15)
C5 0.037(2) 0.0293(19) 0.037(2) -0.0042(16) -0.0135(16) 0.0049(16)
C6 0.043(2) 0.0253(18) 0.039(2) -0.0048(15) -0.0212(17) -0.0014(16)
C7 0.037(2) 0.040(2) 0.064(3) 0.006(2) -0.015(2) -0.0081(19)
C8 0.086(4) 0.065(3) 0.054(3) -0.013(2) -0.044(3) -0.007(3)
C9 0.050(3) 0.052(3) 0.048(3) -0.014(2) -0.006(2) 0.010(2)
C10 0.043(2) 0.0284(19) 0.040(2) -0.0020(16) -0.0137(18) -0.0014(17)
C11 0.038(2) 0.038(2) 0.046(2) -0.0002(18) -0.0114(18) -0.0140(18)
C12 0.040(2) 0.034(2) 0.057(3) -0.0076(19) -0.021(2) -0.0106(17)
C13 0.0272(19) 0.037(2) 0.038(2) -0.0002(16) -0.0034(16) -0.0019(16)
C14 0.037(2) 0.038(2) 0.037(2) -0.0119(17) -0.0119(17) 0.0092(17)
C15 0.064(3) 0.097(4) 0.072(4) -0.061(3) -0.022(3) 0.012(3)
C16 0.107(5) 0.090(4) 0.058(3) -0.016(3) -0.021(3) 0.070(4)
C17 0.051(3) 0.080(4) 0.068(3) -0.036(3) 0.015(3) -0.012(3)
C18 0.044(2) 0.039(2) 0.035(2) -0.0084(17) -0.0229(18) 0.0035(17)
C19 0.064(3) 0.088(4) 0.046(3) -0.035(3) -0.029(2) 0.016(3)
C20 0.072(3) 0.059(3) 0.070(3) -0.011(3) -0.053(3) 0.014(3)
C21 0.080(4) 0.062(3) 0.057(3) -0.017(2) -0.035(3) -0.022(3)
B200 0.0244(18) 0.0213(18) 0.0215(17) -0.0070(14) -0.0074(14) 0.0014(14)
C201 0.0223(16) 0.0235(16) 0.0246(16) -0.0055(13) -0.0089(13) 0.0010(13)
C202 0.0345(19) 0.0262(18) 0.0266(17) -0.0074(14) -0.0102(15) -0.0014(15)
C203 0.049(2) 0.0289(19) 0.0293(19) -0.0018(15) -0.0135(17) -0.0057(17)
C204 0.042(2) 0.0224(18) 0.039(2) -0.0025(15) -0.0152(17) -0.0037(16)
C205 0.0273(17) 0.0241(17) 0.0369(19) -0.0087(15) -0.0116(15) 0.0004(14)
C206 0.0251(16) 0.0258(17) 0.0257(16) -0.0085(13) -0.0090(13) 0.0032(13)
C207 0.095(4) 0.042(3) 0.034(2) 0.0026(19) -0.023(3) -0.018(3)
F1 0.100(4) 0.075(5) 0.046(3) 0.007(3) -0.041(3) 0.008(3)
F2 0.069(4) 0.067(5) 0.048(3) -0.001(3) 0.001(3) -0.001(3)
F3 0.159(7) 0.060(3) 0.040(3) -0.003(2) -0.045(4) -0.030(4)
F101 0.127(8) 0.059(4) 0.027(3) -0.012(3) -0.017(4) -0.006(5)
F102 0.133(7) 0.135(8) 0.070(5) -0.010(5) -0.060(5) 0.003(6)
F103 0.101(6) 0.027(4) 0.038(4) -0.006(3) 0.005(4) -0.016(4)
C208 0.040(2) 0.0300(19) 0.048(2) -0.0143(17) -0.0165(18) 0.0000(16)
F4 0.0455(16) 0.119(3) 0.125(3) -0.099(2) -0.0269(17) 0.0195(16)
F5 0.0817(19) 0.0501(15) 0.0634(16) -0.0242(13) -0.0430(15) -0.0003(13)
F6 0.110(2) 0.0335(14) 0.0710(18) -0.0143(13) -0.0331(17) -0.0204(15)
C209 0.0272(17) 0.0174(15) 0.0245(16) -0.0038(12) -0.0093(13) -0.0005(13)
C210 0.0260(17) 0.0263(17) 0.0257(16) -0.0097(14) -0.0079(13) 0.0001(13)
C211 0.0300(18) 0.0330(19) 0.0300(18) -0.0091(15) -0.0140(15) -0.0008(15)
C212 0.0222(17) 0.0327(19) 0.0321(18) -0.0083(15) -0.0098(14) 0.0021(14)
C213 0.0260(17) 0.0239(17) 0.0241(16) -0.0047(13) -0.0064(13) 0.0021(13)
C214 0.0270(17) 0.0239(16) 0.0248(16) -0.0072(13) -0.0105(13) 0.0004(13)
C215 0.035(2) 0.079(3) 0.053(3) -0.033(3) -0.021(2) 0.002(2)
F7 0.113(5) 0.124(5) 0.056(3) -0.018(3) -0.056(3) -0.007(4)
F8 0.060(4) 0.123(5) 0.106(5) -0.094(4) -0.045(3) 0.023(3)
F9 0.037(3) 0.128(6) 0.071(4) -0.054(4) -0.016(2) -0.017(3)
F107 0.130(8) 0.070(5) 0.131(8) -0.045(5) -0.080(6) -0.008(5)
F108 0.048(5) 0.089(6) 0.071(5) -0.033(5) -0.047(4) 0.022(4)
F109 0.064(5) 0.142(7) 0.052(4) -0.052(5) -0.016(3) -0.016(5)
C216 0.0289(18) 0.034(2) 0.0303(18) -0.0081(15) -0.0100(15) 0.0055(15)
F10 0.0309(13) 0.123(3) 0.0578(16) -0.0504(17) -0.0130(12) 0.0203(14)
F11 0.0688(16) 0.0326(12) 0.0403(13) -0.0176(10) -0.0031(11) -0.0014(11)
F12 0.0680(16) 0.0330(12) 0.0240(10) -0.0048(9) -0.0045(10) 0.0067(11)
C217 0.0257(16) 0.0224(16) 0.0242(16) -0.0093(13) -0.0082(13) -0.0015(13)
C218 0.0287(17) 0.0242(17) 0.0276(17) -0.0072(14) -0.0091(14) -0.0017(14)
C219 0.0343(19) 0.0261(17) 0.0278(17) -0.0043(14) -0.0119(15) -0.0044(15)
C220 0.0351(19) 0.0314(19) 0.0232(16) -0.0081(14) -0.0045(14) -0.0106(15)
C221 0.0275(18) 0.0313(18) 0.0291(17) -0.0135(15) -0.0059(14) -0.0034(14)
C222 0.0286(17) 0.0256(17) 0.0264(16) -0.0085(14) -0.0105(14) -0.0005(14)
C223 0.049(2) 0.041(2) 0.035(2) 0.0025(18) -0.0148(19) -0.004(2)
F13 0.171(5) 0.056(2) 0.104(4) -0.014(3) -0.114(4) -0.002(3)
F14 0.085(3) 0.052(2) 0.053(2) 0.0236(18) -0.029(2) -0.023(2)
F15 0.100(3) 0.074(3) 0.053(2) 0.011(2) -0.014(2) 0.049(3)
F113 0.108(7) 0.067(6) 0.091(7) -0.017(5) -0.063(6) 0.004(6)
F114 0.064(6) 0.080(7) 0.057(6) 0.021(5) -0.044(5) -0.008(5)
F115 0.084(7) 0.094(7) 0.038(5) 0.003(5) -0.020(5) 0.030(6)
C224 0.030(2) 0.049(2) 0.037(2) -0.0150(18) -0.0038(16) 0.0003(18)
F16 0.0620(18) 0.087(2) 0.103(2) -0.072(2) -0.0233(17) 0.0264(16)
F17 0.0289(13) 0.087(2) 0.0615(17) -0.0014(15) 0.0014(12) -0.0073(13)
F18 0.0350(13) 0.0733(18) 0.0518(15) -0.0118(13) -0.0140(11) 0.0146(12)
C225 0.0214(16) 0.0246(16) 0.0208(15) -0.0047(13) -0.0046(12) -0.0035(13)
C226 0.0251(16) 0.0276(17) 0.0249(16) -0.0082(13) -0.0068(13) -0.0010(14)
C227 0.0294(18) 0.0309(18) 0.0247(16) -0.0106(14) -0.0041(14) -0.0061(14)
C228 0.0304(18) 0.043(2) 0.0260(17) -0.0124(16) -0.0054(14) -0.0119(16)
C229 0.0218(16) 0.041(2) 0.0267(17) -0.0056(15) -0.0064(14) -0.0072(15)
C230 0.0238(17) 0.0310(18) 0.0266(17) -0.0082(14) -0.0066(14) 0.0000(14)
C231 0.051(2) 0.034(2) 0.034(2) -0.0166(17) -0.0078(17) -0.0073(18)
F19 0.0658(18) 0.0717(19) 0.100(2) -0.0628(18) -0.0356(17) 0.0087(15)
F20 0.0562(17) 0.0547(16) 0.114(2) -0.0514(17) -0.0389(17) 0.0185(13)
F21 0.191(4) 0.0294(14) 0.0470(16) -0.0119(12) 0.002(2) 0.0009(19)
C232 0.031(2) 0.069(3) 0.043(2) -0.015(2) -0.0193(18) -0.001(2)
F22 0.092(3) 0.074(3) 0.089(3) -0.022(2) -0.073(3) -0.001(2)
F23 0.083(3) 0.065(3) 0.107(4) 0.008(2) -0.074(3) -0.002(2)
F24 0.041(2) 0.190(6) 0.068(3) -0.023(3) -0.020(2) 0.039(3)
F122 0.068(6) 0.067(6) 0.108(7) -0.034(5) -0.067(5) 0.030(5)
F123 0.028(5) 0.071(6) 0.111(7) -0.012(5) -0.036(5) 0.001(4)
F124 0.090(7) 0.115(8) 0.064(6) -0.014(6) -0.044(5) 0.030(6)

loop_
_atom_type_symbol
_atom_type_description
_atom_type_scat_dispersion_real
_atom_type_scat_dispersion_imag
_atom_type_scat_source
C C 0.0033 0.0016 'International Tables Vol C Tables 4.2.6.8 and 6.1.1.4'
H H 0.0000 0.0000 'International Tables Vol C Tables 4.2.6.8 and 6.1.1.4'
B B 0.0013 0.0007 'International Tables Vol C Tables 4.2.6.8 and 6.1.1.4'
F F 0.0171 0.0103 'International Tables Vol C Tables 4.2.6.8 and 6.1.1.4'
P P 0.1023 0.0942 'International Tables Vol C Tables 4.2.6.8 and 6.1.1.4'
Rh Rh -1.1178 0.9187 'International Tables Vol C Tables 4.2.6.8 and 6.1.1.4'

loop_
_geom_angle_atom_site_label_1
_geom_angle_atom_site_label_2
_geom_angle_atom_site_label_3
_geom_angle
C12 Rh1 C13 63.55(17)
C12 Rh1 C4 99.00(15)
C13 Rh1 C4 98.48(14)
C12 Rh1 P1 80.83(12)
C13 Rh1 P1 81.51(11)
C4 Rh1 P1 179.82(10)
C12 Rh1 C3 93.20(15)
C13 Rh1 C3 127.44(15)
C4 Rh1 C3 35.92(14)
P1 Rh1 C3 143.99(11)
C12 Rh1 C5 127.88(16)
C13 Rh1 C5 92.81(14)
C4 Rh1 C5 35.85(14)
P1 Rh1 C5 144.33(10)
C3 Rh1 C5 64.07(14)
C12 Rh1 C2 114.55(16)
C13 Rh1 C2 161.14(14)
C4 Rh1 C2 62.82(13)
P1 Rh1 C2 117.18(9)
C3 Rh1 C2 34.76(14)
C5 Rh1 C2 73.52(13)
C12 Rh1 C6 161.36(15)
C13 Rh1 C6 114.40(15)
C4 Rh1 C6 62.51(13)
P1 Rh1 C6 117.66(9)
C3 Rh1 C6 73.26(13)
C5 Rh1 C6 34.57(13)
C2 Rh1 C6 60.78(13)
C12 Rh1 C1 147.62(15)
C13 Rh1 C1 147.57(15)
C4 Rh1 C1 72.97(12)
P1 Rh1 C1 107.14(9)
C3 Rh1 C1 61.56(13)
C5 Rh1 C1 61.62(13)
C2 Rh1 C1 33.59(13)
C6 Rh1 C1 33.65(13)
C10 P1 C18 106.83(19)
C10 P1 C14 107.34(19)
C18 P1 C14 109.92(18)
C10 P1 Rh1 98.03(13)
C18 P1 Rh1 116.13(13)
C14 P1 Rh1 117.03(12)
C2 C1 C6 119.2(3)
C2 C1 C7 120.4(4)
C6 C1 C7 120.0(4)
C2 C1 Rh1 70.6(2)
C6 C1 Rh1 71.0(2)
C7 C1 Rh1 136.2(3)
C1 C2 C3 121.2(4)
C1 C2 Rh1 75.9(2)
C3 C2 Rh1 70.1(2)
C2 C3 C4 118.5(3)
C2 C3 C8 120.7(4)
C4 C3 C8 120.8(4)
C2 C3 Rh1 75.1(2)
C4 C3 Rh1 69.8(2)
C8 C3 Rh1 128.1(3)
C3 C4 C5 121.3(3)
C3 C4 Rh1 74.2(2)
C5 C4 Rh1 74.6(2)
C6 C5 C4 118.2(3)
C6 C5 C9 120.4(4)
C4 C5 C9 121.4(4)
C6 C5 Rh1 75.3(2)
C4 C5 Rh1 69.5(2)
C9 C5 Rh1 127.9(3)
C1 C6 C5 121.4(4)
C1 C6 Rh1 75.4(2)
C5 C6 Rh1 70.1(2)
C11 C10 P1 103.8(2)
C13 C11 C12 93.6(3)
C13 C11 C10 109.8(3)
C12 C11 C10 109.8(3)
C11 C12 Rh1 93.2(3)
C11 C13 Rh1 93.0(2)
C17 C14 C16 109.2(5)
C17 C14 C15 106.2(4)
C16 C14 C15 107.3(5)
C17 C14 P1 111.4(3)
C16 C14 P1 113.1(3)
C15 C14 P1 109.3(3)
C21 C18 C20 110.2(4)
C21 C18 C19 106.3(4)
C20 C18 C19 107.3(4)
C21 C18 P1 110.8(3)
C20 C18 P1 112.9(3)
C19 C18 P1 109.1(3)
C217 B200 C209 112.9(3)
C217 B200 C225 104.0(3)
C209 B200 C225 113.2(3)
C217 B200 C201 113.7(3)
C209 B200 C201 101.9(3)
C225 B200 C201 111.4(3)
C206 C201 C202 115.9(3)
C206 C201 B200 122.7(3)
C202 C201 B200 120.6(3)
C203 C202 C201 122.3(3)
C204 C203 C202 120.4(3)
C204 C203 C207 118.9(3)
C202 C203 C207 120.7(3)
C205 C204 C203 118.6(3)
C204 C205 C206 120.7(3)
C204 C205 C208 120.1(3)
C206 C205 C208 119.2(3)
C201 C206 C205 122.1(3)
F102 C207 F3 74.9(7)
F102 C207 F2 122.8(8)
F3 C207 F2 109.5(5)
F102 C207 F103 108.4(6)
F3 C207 F103 124.3(6)
F2 C207 F103 21.6(6)
F102 C207 F101 107.0(6)
F3 C207 F101 34.4(5)
F2 C207 F101 81.9(6)
F103 C207 F101 101.9(5)
F102 C207 F1 31.4(7)
F3 C207 F1 104.8(5)
F2 C207 F1 103.4(4)
F103 C207 F1 83.9(6)
F101 C207 F1 132.7(6)
F102 C207 C203 115.0(6)
F3 C207 C203 114.7(4)
F2 C207 C203 113.7(5)
F103 C207 C203 113.2(5)
F101 C207 C203 110.5(5)
F1 C207 C203 109.8(4)
F4 C208 F6 108.3(3)
F4 C208 F5 105.0(4)
F6 C208 F5 103.8(3)
F4 C208 C205 112.5(3)
F6 C208 C205 113.4(3)
F5 C208 C205 113.1(3)
C214 C209 C210 115.5(3)
C214 C209 B200 123.5(3)
C210 C209 B200 120.3(3)
C211 C210 C209 122.4(3)
C210 C211 C212 120.9(3)
C210 C211 C215 118.4(3)
C212 C211 C215 120.7(3)
C213 C212 C211 117.8(3)
C212 C213 C214 121.2(3)
C212 C213 C216 121.0(3)
C214 C213 C216 117.8(3)
C213 C214 C209 122.2(3)
F109 C215 F9 122.4(6)
F109 C215 F8 69.1(6)
F9 C215 F8 108.5(5)
F109 C215 F108 109.1(6)
F9 C215 F108 24.0(6)
F8 C215 F108 125.2(6)
F109 C215 F107 104.8(6)
F9 C215 F107 80.8(6)
F8 C215 F107 37.2(5)
F108 C215 F107 103.9(6)
F109 C215 F7 34.0(5)
F9 C215 F7 104.5(5)
F8 C215 F7 102.0(5)
F108 C215 F7 83.5(6)
F107 C215 F7 134.3(6)
F109 C215 C211 116.2(5)
F9 C215 C211 115.6(4)
F8 C215 C211 115.2(4)
F108 C215 C211 113.6(5)
F107 C215 C211 108.2(5)
F7 C215 C211 109.5(4)
F10 C216 F12 108.1(3)
F10 C216 F11 105.2(3)
F12 C216 F11 104.9(3)
F10 C216 C213 113.3(3)
F12 C216 C213 111.9(3)
F11 C216 C213 112.8(3)
C218 C217 C222 116.1(3)
C218 C217 B200 122.8(3)
C222 C217 B200 120.7(3)
C217 C218 C219 122.0(3)
C220 C219 C218 120.8(3)
C220 C219 C223 119.3(3)
C218 C219 C223 119.8(3)
C221 C220 C219 118.3(3)
C220 C221 C222 120.5(3)
C220 C221 C224 119.0(3)
C222 C221 C224 120.5(3)
C221 C222 C217 122.2(3)
F113 C223 F13 125.6(6)
F113 C223 F14 48.8(7)
F13 C223 F14 107.4(4)
F113 C223 F15 52.3(7)
F13 C223 F15 108.8(4)
F14 C223 F15 100.5(4)
F113 C223 F114 107.9(6)
F13 C223 F114 51.5(5)
F14 C223 F114 136.6(5)
F15 C223 F114 63.2(6)
F113 C223 F115 107.0(6)
F13 C223 F115 48.9(6)
F14 C223 F115 64.9(6)
F15 C223 F115 138.0(5)
F114 C223 F115 99.4(6)
F113 C223 C219 119.7(5)
F13 C223 C219 114.7(3)
F14 C223 C219 112.5(3)
F15 C223 C219 111.9(3)
F114 C223 C219 110.9(4)
F115 C223 C219 109.9(5)
F18 C224 F16 106.2(4)
F18 C224 F17 106.5(3)
F16 C224 F17 105.8(3)
F18 C224 C221 113.4(3)
F16 C224 C221 111.7(3)
F17 C224 C221 112.6(3)
C230 C225 C226 115.8(3)
C230 C225 B200 121.6(3)
C226 C225 B200 122.3(3)
C227 C226 C225 122.0(3)
C228 C227 C226 120.6(3)
C228 C227 C231 120.4(3)
C226 C227 C231 119.0(3)
C227 C228 C229 118.6(3)
C230 C229 C228 120.3(3)
C230 C229 C232 119.5(3)
C228 C229 C232 120.2(3)
C229 C230 C225 122.6(3)
F21 C231 F20 106.4(4)
F21 C231 F19 106.0(4)
F20 C231 F19 104.8(3)
F21 C231 C227 112.5(3)
F20 C231 C227 112.9(3)
F19 C231 C227 113.6(4)
F122 C232 F24 56.4(6)
F122 C232 F124 109.6(6)
F24 C232 F124 128.2(7)
F122 C232 F22 129.3(6)
F24 C232 F22 109.3(4)
F124 C232 F22 36.0(7)
F122 C232 F23 50.1(7)
F24 C232 F23 103.9(4)
F124 C232 F23 67.9(7)
F22 C232 F23 101.8(4)
F122 C232 F123 103.2(6)
F24 C232 F123 48.5(5)
F124 C232 F123 103.6(6)
F22 C232 F123 69.9(6)
F23 C232 F123 139.2(5)
F122 C232 C229 116.0(5)
F24 C232 C229 114.9(4)
F124 C232 C229 115.3(6)
F22 C232 C229 113.8(4)
F23 C232 C229 111.9(3)
F123 C232 C229 107.7(5)

loop_
_geom_bond_atom_site_label_1
_geom_bond_atom_site_label_2
_geom_bond_distance
Rh1 C12 2.100(4)
Rh1 C13 2.103(4)
Rh1 C4 2.260(3)
Rh1 P1 2.2968(9)
Rh1 C3 2.317(4)
Rh1 C5 2.326(4)
Rh1 C2 2.382(3)
Rh1 C6 2.393(4)
Rh1 C1 2.449(3)
P1 C10 1.852(4)
P1 C18 1.893(4)
P1 C14 1.904(4)
C1 C2 1.397(6)
C1 C6 1.403(5)
C1 C7 1.512(5)
C2 C3 1.405(5)
C3 C4 1.413(6)
C3 C8 1.511(6)
C4 C5 1.413(5)
C5 C6 1.404(5)
C5 C9 1.506(6)
C10 C11 1.530(6)
C11 C13 1.517(6)
C11 C12 1.518(6)
C14 C17 1.513(6)
C14 C16 1.523(6)
C14 C15 1.531(6)
C18 C21 1.523(6)
C18 C20 1.532(6)
C18 C19 1.543(6)
B200 C217 1.636(5)
B200 C209 1.640(5)
B200 C225 1.640(5)
B200 C201 1.646(5)
C201 C206 1.395(5)
C201 C202 1.403(5)
C202 C203 1.390(5)
C203 C204 1.388(5)
C203 C207 1.492(6)
C204 C205 1.380(5)
C205 C206 1.395(5)
C205 C208 1.490(5)
C207 F102 1.304(7)
C207 F3 1.311(6)
C207 F2 1.331(6)
C207 F103 1.334(7)
C207 F101 1.373(7)
C207 F1 1.373(6)
C208 F4 1.320(5)
C208 F6 1.338(5)
C208 F5 1.339(5)
C209 C214 1.397(4)
C209 C210 1.404(5)
C210 C211 1.389(5)
C211 C212 1.392(5)
C211 C215 1.489(5)
C212 C213 1.379(5)
C213 C214 1.396(5)
C213 C216 1.496(5)
C215 F109 1.287(6)
C215 F9 1.298(5)
C215 F8 1.308(5)
C215 F108 1.308(6)
C215 F107 1.369(6)
C215 F7 1.380(6)
C216 F10 1.331(4)
C216 F12 1.332(4)
C216 F11 1.338(4)
C217 C218 1.391(5)
C217 C222 1.400(5)
C218 C219 1.395(5)
C219 C220 1.385(5)
C219 C223 1.497(5)
C220 C221 1.383(5)
C221 C222 1.393(5)
C221 C224 1.496(5)
C223 F113 1.246(7)
C223 F13 1.268(5)
C223 F14 1.338(5)
C223 F15 1.349(5)
C223 F114 1.352(7)
C223 F115 1.359(7)
C224 F18 1.332(5)
C224 F16 1.333(5)
C224 F17 1.336(5)
C225 C230 1.398(5)
C225 C226 1.401(5)
C226 C227 1.397(5)
C227 C228 1.383(5)
C227 C231 1.494(5)
C228 C229 1.390(5)
C229 C230 1.389(5)
C229 C232 1.478(5)
C231 F21 1.320(5)
C231 F20 1.326(5)
C231 F19 1.330(5)
C232 F122 1.289(7)
C232 F24 1.294(5)
C232 F124 1.295(7)
C232 F22 1.326(5)
C232 F23 1.363(5)
C232 F123 1.379(7)
